data_4031380
loop_
_publ_author_name
'Bartl, K.'
'Boese, R.'
'Schmid, G.'

_publ_section_title
;
 Heteronucleare Clustersysteme. XIX. Strukturuntersuchungen an
 tetraedrischen Carbonylcobalt-Clustern, ein Beitrag zur Frage der Bildung
 von Carbonylbruecken
;
_journal_name_full 'Journal of Organometallic Chemistry'
_journal_page_first 331
_journal_page_last 345
_journal_volume 206
_journal_year 1981
_chemical_formula_sum 'C10 Cl Co3 O9'
_chemical_name_systematic '(C O)9 Co3 C Cl'
_space_group_IT_number 2
_symmetry_space_group_name_Hall '-P 1'
_symmetry_space_group_name_H-M 'P -1'
_cell_angle_alpha 87.16
_cell_angle_beta 82.36
_cell_angle_gamma 68.2
_cell_formula_units_Z 2
_cell_length_a 7.915
_cell_length_b 8.798
_cell_length_c 12.095
_cell_volume 775.075
_citation_journal_id_ASTM JORCAI
_cod_data_source_file Bartl_JORCAI_1981_581.cif
_cod_data_source_block C10Cl1Co3O9
_cod_original_cell_volume 775.0747
_cod_original_formula_sum 'C10 Cl1 Co3 O9'
_cod_database_code 4031380

loop_
_symmetry_equiv_pos_as_xyz
x,y,z
-x,-y,-z

loop_
_atom_site_label
_atom_site_type_symbol
_atom_site_fract_x
_atom_site_fract_y
_atom_site_fract_z
_atom_site_occupancy
_atom_site_U_iso_or_equiv
O5 O-2 0.1524 0.0124 0.5533 1 0.0
C8 C+2 0.114 0.5854 0.7407 1 0.0
O2 O-2 0.49 0.5805 0.8293 1 0.0
Co1 Co 0.4365 0.2702 0.8217 1 0.0
O9 O-2 -0.102 0.3614 0.9599 1 0.0
O3 O-2 0.3188 0.2089 1.0556 1 0.0
O8 O-2 0.1038 0.7173 0.7294 1 0.0
O4 O-2 0.6914 -0.181 0.6666 1 0.0
Cl1 Cl-1 0.4719 0.3189 0.5514 1 0.0
C5 C+2 0.2238 0.0372 0.6234 1 0.0
C4 C+2 0.5568 -0.0819 0.691 1 0.0
C10 C+1 0.3726 0.2723 0.6758 1 0.0
C7 C+2 -0.0078 0.3834 0.6479 1 0.0
O1 O-2 0.8306 0.0701 0.7856 1 0.0
C3 C+2 0.3665 0.2325 0.9639 1 0.0
Co3 Co 0.134 0.3751 0.7511 1 0.0
C6 C+2 0.2448 -0.0061 0.8516 1 0.0
C2 C+2 0.4673 0.4606 0.829 1 0.0
Co2 Co 0.3341 0.081 0.7285 1 0.0
C9 C+2 -0.0097 0.3671 0.8778 1 0.0
O7 O-2 -0.099 0.3917 0.5797 1 0.0
O6 O-2 0.1928 -0.0599 0.9323 1 0.0
C1 C+2 0.6765 0.1451 0.8008 1 0.0
